data_4341247
loop_
_publ_author_name
'Kuhn, Paul-Steffen'
'B\"uchel, Gabriel E'
'Jovanovi\'c, Katarina K'
'Filipovi\'c, Lana'
'Radulovi\'c, Sini\<sa'
'Rapta, Peter'
'Arion, Vladimir B.'

_publ_section_title
;
 Osmium(III) Analogues of KP1019: Electrochemical and Chemical Synthesis,
 Spectroscopic Characterization, X-ray Crystallography, Hydrolytic
 Stability, and Antiproliferative Activity.
;
_journal_issue 20
_journal_name_full 'Inorganic chemistry'
_journal_page_first 11130
_journal_page_last 11139
_journal_paper_doi 10.1021/ic501710k
_journal_volume 53
_journal_year 2014
_chemical_formula_moiety 'C6 H8 Cl4 N4 Os, C3 H5 N2'
_chemical_formula_sum 'C9 H13 Cl4 N6 Os'
_chemical_formula_weight 537.25
_chemical_name_systematic
; 
Pyrazolium trans-tetrachlorido-bis(1H-pyrazole)osmate(III) 
;
_space_group_IT_number 14
_symmetry_cell_setting monoclinic
_symmetry_space_group_name_Hall '-P 2ybc'
_symmetry_space_group_name_H-M 'P 1 21/c 1'
_atom_sites_solution_hydrogens geom
_atom_sites_solution_primary direct
_atom_sites_solution_secondary difmap
_audit_creation_method SHELXL-97
_cell_angle_alpha 90.00
_cell_angle_beta 94.6356(17)
_cell_angle_gamma 90.00
_cell_formula_units_Z 4
_cell_length_a 7.4126(4)
_cell_length_b 12.9016(6)
_cell_length_c 16.1850(8)
_cell_measurement_reflns_used 9923
_cell_measurement_temperature 100(2)
_cell_measurement_theta_max 25.42
_cell_measurement_theta_min 2.53
_cell_volume 1542.78(13)
_computing_cell_refinement 'Bruker SAINT'
_computing_data_collection 'Bruker APEX2'
_computing_data_reduction 'Bruker SAINT'
_computing_molecular_graphics 'Bruker SHELXTL'
_computing_publication_material 'Bruker SHELXTL'
_computing_structure_refinement 'SHELXL-97 (Sheldrick, 2008)'
_computing_structure_solution 'SHELXS-97 (Sheldrick, 2008)'
_diffrn_ambient_temperature 100(2)
_diffrn_measured_fraction_theta_full 0.994
_diffrn_measured_fraction_theta_max 0.994
_diffrn_measurement_device_type 'Bruker D8 VENTURE'
_diffrn_measurement_method '\f and \w scans'
_diffrn_radiation_monochromator graphite
_diffrn_radiation_source 'fine-focus sealed tube'
_diffrn_radiation_type MoK\a
_diffrn_radiation_wavelength 0.71073
_diffrn_reflns_av_R_equivalents 0.0279
_diffrn_reflns_av_sigmaI/netI 0.0166
_diffrn_reflns_limit_h_max 8
_diffrn_reflns_limit_h_min -8
_diffrn_reflns_limit_k_max 15
_diffrn_reflns_limit_k_min -15
_diffrn_reflns_limit_l_max 19
_diffrn_reflns_limit_l_min -19
_diffrn_reflns_number 19761
_diffrn_reflns_theta_full 25.44
_diffrn_reflns_theta_max 25.44
_diffrn_reflns_theta_min 2.76
_exptl_absorpt_coefficient_mu 8.956
_exptl_absorpt_correction_T_max 0.3889
_exptl_absorpt_correction_T_min 0.1775
_exptl_absorpt_correction_type multi-scan
_exptl_absorpt_process_details SADABS
_exptl_crystal_colour red
_exptl_crystal_density_diffrn 2.313
_exptl_crystal_density_method 'not measured'
_exptl_crystal_description block
_exptl_crystal_F_000 1012
_exptl_crystal_size_max 0.29
_exptl_crystal_size_mid 0.17
_exptl_crystal_size_min 0.13
_refine_diff_density_max 0.628
_refine_diff_density_min -0.610
_refine_diff_density_rms 0.085
_refine_ls_extinction_method none
_refine_ls_goodness_of_fit_ref 1.041
_refine_ls_hydrogen_treatment constr
_refine_ls_matrix_type full
_refine_ls_number_parameters 181
_refine_ls_number_reflns 2824
_refine_ls_number_restraints 0
_refine_ls_restrained_S_all 1.041
_refine_ls_R_factor_all 0.0144
_refine_ls_R_factor_gt 0.0132
_refine_ls_shift/su_max 0.004
_refine_ls_shift/su_mean 0.000
_refine_ls_structure_factor_coef Fsqd
_refine_ls_weighting_details 'calc w=1/[\s^2^(Fo^2^)+(0.0130P)^2^+1.8670P] where P=(Fo^2^+2Fc^2^)/3'
_refine_ls_weighting_scheme calc
_refine_ls_wR_factor_gt 0.0302
_refine_ls_wR_factor_ref 0.0306
_reflns_number_gt 2718
_reflns_number_total 2824
_reflns_threshold_expression >2sigma(I)
_cod_data_source_file ic501710k_si_002.cif
_cod_data_source_block PAKU435
_cod_depositor_comments 'Adding full bibliography for 4341247--4341249.cif.'
_cod_original_sg_symbol_H-M P21/c
_cod_database_code 4341247

loop_
_symmetry_equiv_pos_as_xyz
'x, y, z'
'-x, y+1/2, -z+1/2'
'-x, -y, -z'
'x, -y-1/2, z-1/2'

loop_
_atom_site_label
_atom_site_type_symbol
_atom_site_fract_x
_atom_site_fract_y
_atom_site_fract_z
_atom_site_U_iso_or_equiv
_atom_site_adp_type
_atom_site_occupancy
_atom_site_symmetry_multiplicity
_atom_site_calc_flag
_atom_site_refinement_flags
Os1 Os 0.759266(12) 0.782935(6) 0.418766(6) 0.00637(4) Uani 1 1 d .
Cl1 Cl 1.03376(7) 0.87151(4) 0.39626(4) 0.01046(12) Uani 1 1 d .
Cl2 Cl 0.70604(8) 0.90894(4) 0.52200(4) 0.01118(12) Uani 1 1 d .
Cl3 Cl 0.48352(8) 0.69727(4) 0.44286(4) 0.01249(12) Uani 1 1 d .
Cl4 Cl 0.81470(8) 0.66592(4) 0.31320(4) 0.01223(12) Uani 1 1 d .
N1 N 0.8987(3) 0.68740(15) 0.50448(13) 0.0101(4) Uani 1 1 d .
N2 N 1.0767(3) 0.66559(15) 0.50223(13) 0.0113(4) Uani 1 1 d .
H2 H 1.1475 0.6943 0.4676 0.014 Uiso 1 1 calc R
C3 C 1.1320(3) 0.59454(19) 0.55960(17) 0.0144(5) Uani 1 1 d .
H3 H 1.2509 0.5674 0.5696 0.017 Uiso 1 1 calc R
C4 C 0.9841(4) 0.56869(19) 0.60092(17) 0.0151(5) Uani 1 1 d .
H4 H 0.9795 0.5202 0.6448 0.018 Uiso 1 1 calc R
C5 C 0.8424(3) 0.62827(18) 0.56514(16) 0.0127(5) Uani 1 1 d .
H5 H 0.7222 0.6271 0.5815 0.015 Uiso 1 1 calc R
N6 N 0.6190(3) 0.87393(14) 0.33098(13) 0.0094(4) Uani 1 1 d .
N7 N 0.4407(3) 0.89523(15) 0.33240(14) 0.0110(4) Uani 1 1 d .
H7 H 0.3728 0.8736 0.3711 0.013 Uiso 1 1 calc R
C8 C 0.3807(3) 0.95338(18) 0.26742(17) 0.0137(5) Uani 1 1 d .
H8 H 0.2603 0.9773 0.2552 0.016 Uiso 1 1 calc R
C9 C 0.5256(4) 0.97200(19) 0.22160(17) 0.0150(5) Uani 1 1 d .
H9 H 0.5263 1.0114 0.1721 0.018 Uiso 1 1 calc R
C10 C 0.6709(3) 0.92072(18) 0.26331(16) 0.0124(5) Uani 1 1 d .
H10 H 0.7903 0.9192 0.2460 0.015 Uiso 1 1 calc R
N11 N 0.3611(3) 0.86121(16) 0.61301(15) 0.0177(5) Uani 1 1 d .
H11 H 0.4506 0.8765 0.5825 0.021 Uiso 1 1 calc R
N12 N 0.1883(3) 0.88766(17) 0.59607(14) 0.0178(5) Uani 1 1 d .
H12 H 0.1452 0.9233 0.5525 0.021 Uiso 1 1 calc R
C13 C 0.0915(4) 0.85166(19) 0.65539(17) 0.0157(5) Uani 1 1 d .
H13 H -0.0353 0.8599 0.6580 0.019 Uiso 1 1 calc R
C14 C 0.2064(4) 0.80052(19) 0.71221(18) 0.0163(6) Uani 1 1 d .
H14 H 0.1755 0.7669 0.7613 0.020 Uiso 1 1 calc R
C15 C 0.3760(4) 0.8080(2) 0.68352(18) 0.0185(6) Uani 1 1 d .
H15 H 0.4847 0.7799 0.7096 0.022 Uiso 1 1 calc R

loop_
_atom_site_aniso_label
_atom_site_aniso_U_11
_atom_site_aniso_U_22
_atom_site_aniso_U_33
_atom_site_aniso_U_23
_atom_site_aniso_U_13
_atom_site_aniso_U_12
Os1 0.00542(6) 0.00644(5) 0.00732(6) 0.00044(3) 0.00091(4) 0.00037(3)
Cl1 0.0077(3) 0.0110(3) 0.0128(3) 0.0017(2) 0.0017(2) -0.0017(2)
Cl2 0.0118(3) 0.0116(3) 0.0104(3) -0.0018(2) 0.0027(2) 0.0011(2)
Cl3 0.0078(3) 0.0130(3) 0.0168(3) 0.0031(2) 0.0021(2) -0.0016(2)
Cl4 0.0130(3) 0.0109(3) 0.0129(3) -0.0039(2) 0.0016(2) 0.0009(2)
N1 0.0083(10) 0.0088(9) 0.0131(11) -0.0004(8) 0.0005(8) 0.0005(8)
N2 0.0064(10) 0.0131(10) 0.0144(12) 0.0017(8) 0.0017(9) 0.0017(8)
C3 0.0135(13) 0.0147(12) 0.0142(14) -0.0010(10) -0.0048(10) 0.0056(10)
C4 0.0200(14) 0.0135(12) 0.0117(13) 0.0036(10) 0.0008(11) 0.0023(10)
C5 0.0123(13) 0.0134(12) 0.0126(13) 0.0038(10) 0.0025(10) 0.0004(9)
N6 0.0070(10) 0.0094(9) 0.0117(11) -0.0010(8) 0.0008(8) 0.0001(7)
N7 0.0072(10) 0.0126(10) 0.0135(11) 0.0022(8) 0.0021(8) 0.0018(8)
C8 0.0108(12) 0.0129(12) 0.0168(14) 0.0020(10) -0.0041(10) 0.0023(9)
C9 0.0201(14) 0.0121(12) 0.0125(14) 0.0031(10) -0.0017(11) 0.0001(10)
C10 0.0127(13) 0.0125(11) 0.0121(13) 0.0000(10) 0.0021(10) -0.0017(9)
N11 0.0164(12) 0.0192(11) 0.0187(13) -0.0029(9) 0.0085(10) -0.0035(9)
N12 0.0215(12) 0.0198(11) 0.0118(12) 0.0034(9) 0.0006(10) 0.0037(9)
C13 0.0150(13) 0.0162(12) 0.0160(14) -0.0035(10) 0.0010(11) -0.0005(10)
C14 0.0177(14) 0.0159(12) 0.0159(14) 0.0040(10) 0.0048(11) -0.0003(10)
C15 0.0154(14) 0.0185(12) 0.0210(16) -0.0020(11) -0.0010(12) 0.0035(11)

loop_
_atom_type_symbol
_atom_type_description
_atom_type_scat_dispersion_real
_atom_type_scat_dispersion_imag
_atom_type_scat_source
C C 0.0033 0.0016 'International Tables Vol C Tables 4.2.6.8 and 6.1.1.4'
H H 0.0000 0.0000 'International Tables Vol C Tables 4.2.6.8 and 6.1.1.4'
Cl Cl 0.1484 0.1585 'International Tables Vol C Tables 4.2.6.8 and 6.1.1.4'
N N 0.0061 0.0033 'International Tables Vol C Tables 4.2.6.8 and 6.1.1.4'
Os Os -1.2165 7.6030 'International Tables Vol C Tables 4.2.6.8 and 6.1.1.4'

loop_
_geom_angle_atom_site_label_1
_geom_angle_atom_site_label_2
_geom_angle_atom_site_label_3
_geom_angle
N6 Os1 N1 178.14(8)
N6 Os1 Cl4 88.43(6)
N1 Os1 Cl4 89.86(6)
N6 Os1 Cl3 89.17(6)
N1 Os1 Cl3 90.15(6)
Cl4 Os1 Cl3 91.36(2)
N6 Os1 Cl2 89.54(6)
N1 Os1 Cl2 92.19(6)
Cl4 Os1 Cl2 177.22(2)
Cl3 Os1 Cl2 90.51(2)
N6 Os1 Cl1 90.62(6)
N1 Os1 Cl1 90.10(6)
Cl4 Os1 Cl1 89.73(2)
Cl3 Os1 Cl1 178.88(2)
Cl2 Os1 Cl1 88.39(2)
C5 N1 N2 105.3(2)
C5 N1 Os1 131.59(17)
N2 N1 Os1 122.79(15)
C3 N2 N1 111.5(2)
C3 N2 H2 124.2
N1 N2 H2 124.2
N2 C3 C4 107.0(2)
N2 C3 H3 126.5
C4 C3 H3 126.5
C3 C4 C5 105.6(2)
C3 C4 H4 127.2
C5 C4 H4 127.2
N1 C5 C4 110.6(2)
N1 C5 H5 124.7
C4 C5 H5 124.7
C10 N6 N7 105.6(2)
C10 N6 Os1 131.44(17)
N7 N6 Os1 122.95(15)
C8 N7 N6 111.3(2)
C8 N7 H7 124.3
N6 N7 H7 124.3
N7 C8 C9 107.3(2)
N7 C8 H8 126.4
C9 C8 H8 126.4
C8 C9 C10 105.2(2)
C8 C9 H9 127.4
C10 C9 H9 127.4
N6 C10 C9 110.5(2)
N6 C10 H10 124.7
C9 C10 H10 124.7
C15 N11 N12 108.7(2)
C15 N11 H11 125.6
N12 N11 H11 125.6
C13 N12 N11 109.2(2)
C13 N12 H12 125.4
N11 N12 H12 125.4
N12 C13 C14 108.1(2)
N12 C13 H13 126.0
C14 C13 H13 126.0
C13 C14 C15 105.9(2)
C13 C14 H14 127.0
C15 C14 H14 127.0
N11 C15 C14 108.1(2)
N11 C15 H15 126.0
C14 C15 H15 126.0

loop_
_geom_bond_atom_site_label_1
_geom_bond_atom_site_label_2
_geom_bond_distance
Os1 N6 2.059(2)
Os1 N1 2.069(2)
Os1 Cl4 2.3411(6)
Os1 Cl3 2.3834(6)
Os1 Cl2 2.3868(6)
Os1 Cl1 2.3872(6)
N1 C5 1.337(3)
N1 N2 1.353(3)
N2 C3 1.345(3)
N2 H2 0.8800
C3 C4 1.370(4)
C3 H3 0.9500
C4 C5 1.390(4)
C4 H4 0.9500
C5 H5 0.9500
N6 C10 1.334(3)
N6 N7 1.352(3)
N7 C8 1.338(3)
N7 H7 0.8800
C8 C9 1.375(4)
C8 H8 0.9500
C9 C10 1.391(4)
C9 H9 0.9500
C10 H10 0.9500
N11 C15 1.329(4)
N11 N12 1.333(3)
N11 H11 0.8800
N12 C13 1.328(3)
N12 H12 0.8800
C13 C14 1.371(4)
C13 H13 0.9500
C14 C15 1.379(4)
C14 H14 0.9500
C15 H15 0.9500

loop_
_geom_hbond_atom_site_label_D
_geom_hbond_atom_site_label_H
_geom_hbond_atom_site_label_A
_geom_hbond_distance_DH
_geom_hbond_distance_HA
_geom_hbond_distance_DA
_geom_hbond_angle_DHA
_geom_hbond_site_symmetry_A
N11 H11 Cl2 0.88 2.24 3.114(2) 171.3 .
N2 H2 Cl3 0.88 2.55 3.264(2) 138.2 1_655
N2 H2 Cl1 0.88 2.67 3.164(2) 116.9 .
N7 H7 Cl3 0.88 2.65 3.119(2) 114.1 .
N12 H12 Cl2 0.88 2.75 3.375(2) 129.0 3_676
N12 H12 Cl1 0.88 2.68 3.349(2) 133.6 1_455
N7 H7 Cl1 0.88 2.58 3.281(2) 137.4 1_455

loop_
_geom_torsion_atom_site_label_1
_geom_torsion_atom_site_label_2
_geom_torsion_atom_site_label_3
_geom_torsion_atom_site_label_4
_geom_torsion
N6 Os1 N1 C5 -87(2)
Cl4 Os1 N1 C5 -109.8(2)
Cl3 Os1 N1 C5 -18.4(2)
Cl2 Os1 N1 C5 72.1(2)
Cl1 Os1 N1 C5 160.5(2)
N6 Os1 N1 N2 86(2)
Cl4 Os1 N1 N2 63.01(17)
Cl3 Os1 N1 N2 154.37(17)
Cl2 Os1 N1 N2 -115.12(17)
Cl1 Os1 N1 N2 -26.72(17)
C5 N1 N2 C3 0.1(3)
Os1 N1 N2 C3 -174.29(16)
N1 N2 C3 C4 0.1(3)
N2 C3 C4 C5 -0.3(3)
N2 N1 C5 C4 -0.4(3)
Os1 N1 C5 C4 173.39(18)
C3 C4 C5 N1 0.4(3)
N1 Os1 N6 C10 -84(2)
Cl4 Os1 N6 C10 -60.5(2)
Cl3 Os1 N6 C10 -151.9(2)
Cl2 Os1 N6 C10 117.6(2)
Cl1 Os1 N6 C10 29.2(2)
N1 Os1 N6 N7 95(2)
Cl4 Os1 N6 N7 117.54(17)
Cl3 Os1 N6 N7 26.15(17)
Cl2 Os1 N6 N7 -64.36(17)
Cl1 Os1 N6 N7 -152.74(17)
C10 N6 N7 C8 0.3(3)
Os1 N6 N7 C8 -178.23(16)
N6 N7 C8 C9 -0.5(3)
N7 C8 C9 C10 0.5(3)
N7 N6 C10 C9 0.1(3)
Os1 N6 C10 C9 178.41(17)
C8 C9 C10 N6 -0.4(3)
C15 N11 N12 C13 0.0(3)
N11 N12 C13 C14 0.0(3)
N12 C13 C14 C15 -0.1(3)
N12 N11 C15 C14 0.0(3)
C13 C14 C15 N11 0.1(3)
